data_1510908
loop_
_publ_author_name
'Dzhafarov, G.G.'
'Mamedov, Kh.S.'
'Abdullaev, G.K.'

_publ_section_title
;
 Structure cristalline de l'orthoborate double de lithium et d'europium -
 Li3 Eu2 (B O3)3
;
_journal_name_full 'Azerbaidzhanskii Khimicheskii Zhurnal'
_journal_page_first 115
_journal_page_last 119
_journal_volume 1977
_journal_year 1977
_chemical_formula_sum 'B3 Eu2 Li3 O9'
_chemical_name_systematic 'Li3 Eu2 (B O3)3'
_space_group_IT_number 4
_symmetry_space_group_name_Hall 'P 2yb'
_symmetry_space_group_name_H-M 'P 1 21 1'
_cell_angle_alpha 90
_cell_angle_beta 103.7
_cell_angle_gamma 90
_cell_formula_units_Z 2
_cell_length_a 8.66
_cell_length_b 13.95
_cell_length_c 5.69
_cell_volume 667.835
_citation_journal_id_ASTM AZKZAU
_cod_data_source_file boron_434.cif
_cod_data_source_block B3Eu2Li3O9
_cod_original_cell_volume 667.8349
_cod_database_code 1510908

loop_
_symmetry_equiv_pos_as_xyz
x,y,z
-x,y+1/2,-z

loop_
_atom_site_label
_atom_site_type_symbol
_atom_site_fract_x
_atom_site_fract_y
_atom_site_fract_z
_atom_site_occupancy
_atom_site_U_iso_or_equiv
O3 O-2 0.623 0.243 0.943 1 0.0
Li3 Li+1 0.302 0.399 0.37 1 0.0
B1 B+3 0.532 0.165 0.919 1 0.0
O9 O-2 0.417 0.401 0.731 1 0.0
B2 B+3 0.523 0.176 0.411 1 0.0
Li1 Li+1 0.289 0.283 0.705 1 0.0
O6 O-2 0.681 0.169 0.472 1 0.0
O2 O-2 0.595 0.075 0.934 1 0.0
Eu1 Eu+3 0.1927 0.1648 0.1335 1 0.0
O4 O-2 0.433 0.095 0.388 1 0.0
O5 O-2 0.446 0.262 0.364 1 0.0
B3 B+3 0.491 0.485 0.755 1 0.0
O8 O-2 0.15 0.008 0.304 1 0.0
O1 O-2 0.367 0.171 0.867 1 0.0
O7 O-2 0.105 0.066 0.784 1 0.0
Eu2 Eu+3 0.3398 0.0027 0.6894 1 0.0
Li2 Li+1 0.478 0.341 0.091 1 0.0
